data_4133752
loop_
_publ_author_name
'Kong, Lingran'
'Su, Fan'
'Yu, Hang'
'Jiang, Zhe'
'Lu, Yandong'
'Luo, Tuoping'

_publ_section_title
;
 Total Synthesis of (-)-Oridonin: An Interrupted Nazarov Approach.
;
_journal_issue 51
_journal_name_full 'Journal of the American Chemical Society'
_journal_page_first 20048
_journal_page_last 20052
_journal_paper_doi 10.1021/jacs.9b12034
_journal_volume 141
_journal_year 2019
_chemical_absolute_configuration unk
_chemical_formula_sum 'C20 H32 O3'
_chemical_formula_weight 320.45
_space_group_crystal_system monoclinic
_space_group_IT_number 4
_space_group_name_Hall 'P 2yb'
_space_group_name_H-M_alt 'P 1 21 1'
_atom_sites_solution_hydrogens geom
_audit_creation_method SHELXL-2014/7
_cell_angle_alpha 90
_cell_angle_beta 111.029(7)
_cell_angle_gamma 90
_cell_formula_units_Z 2
_cell_length_a 6.1346(4)
_cell_length_b 22.0981(11)
_cell_length_c 7.4304(4)
_cell_measurement_reflns_used 3322
_cell_measurement_temperature 179.99(10)
_cell_measurement_theta_max 29.0860
_cell_measurement_theta_min 2.9250
_cell_volume 940.20(10)
_computing_structure_refinement 'SHELXL-2014/7 (Sheldrick, 2014)'
_diffrn_ambient_environment N~2~
_diffrn_ambient_temperature 179.99(10)
_diffrn_detector 'CCD plate'
_diffrn_measured_fraction_theta_full 0.999
_diffrn_measured_fraction_theta_max 0.999
_diffrn_measurement_device 'four-circle diffractometer'
_diffrn_measurement_device_type 'XtaLAB AFC12 (RINC): Kappa single'
_diffrn_radiation_monochromator graphite
_diffrn_radiation_probe x-ray
_diffrn_radiation_type 'Mo K\a'
_diffrn_radiation_wavelength 0.71073
_diffrn_reflns_av_R_equivalents 0.0192
_diffrn_reflns_av_unetI/netI 0.0347
_diffrn_reflns_Laue_measured_fraction_full 0.999
_diffrn_reflns_Laue_measured_fraction_max 0.999
_diffrn_reflns_limit_h_max 7
_diffrn_reflns_limit_h_min -7
_diffrn_reflns_limit_k_max 28
_diffrn_reflns_limit_k_min -26
_diffrn_reflns_limit_l_max 9
_diffrn_reflns_limit_l_min -8
_diffrn_reflns_number 6272
_diffrn_reflns_point_group_measured_fraction_full 0.807
_diffrn_reflns_point_group_measured_fraction_max 0.780
_diffrn_reflns_theta_full 25.242
_diffrn_reflns_theta_max 27.479
_diffrn_reflns_theta_min 2.937
_diffrn_source 'fine-focus sealed X-ray tube'
_diffrn_source_type 'Enhance (Mo) X-ray Source'
_exptl_absorpt_coefficient_mu 0.074
_exptl_absorpt_correction_T_max 1.00000
_exptl_absorpt_correction_T_min 0.86319
_exptl_absorpt_correction_type multi-scan
_exptl_absorpt_process_details
;
CrysAlisPro 1.171.39.29a (Rigaku Oxford Diffraction, 2015)
Empirical absorption correction using spherical harmonics,
 implemented in SCALE3 ABSPACK scaling algorithm.
;
_exptl_crystal_colour colorless
_exptl_crystal_density_diffrn 1.132
_exptl_crystal_description block
_exptl_crystal_F_000 352
_exptl_crystal_size_max 0.42
_exptl_crystal_size_mid 0.25
_exptl_crystal_size_min 0.14
_refine_diff_density_max 0.162
_refine_diff_density_min -0.150
_refine_diff_density_rms 0.032
_refine_ls_abs_structure_details
;
 Flack x determined using 929 quotients [(I+)-(I-)]/[(I+)+(I-)]
 (Parsons, Flack and Wagner, Acta Cryst. B69 (2013) 249-259).
;
_refine_ls_abs_structure_Flack 0.0(6)
_refine_ls_extinction_method none
_refine_ls_goodness_of_fit_ref 1.036
_refine_ls_hydrogen_treatment constr
_refine_ls_matrix_type full
_refine_ls_number_parameters 215
_refine_ls_number_reflns 3355
_refine_ls_number_restraints 1
_refine_ls_restrained_S_all 1.035
_refine_ls_R_factor_all 0.0432
_refine_ls_R_factor_gt 0.0369
_refine_ls_shift/su_max 0.000
_refine_ls_shift/su_mean 0.000
_refine_ls_structure_factor_coef Fsqd
_refine_ls_weighting_details 'w=1/[\s^2^(Fo^2^)+(0.0524P)^2^] where P=(Fo^2^+2Fc^2^)/3'
_refine_ls_weighting_scheme calc
_refine_ls_wR_factor_gt 0.0879
_refine_ls_wR_factor_ref 0.0912
_reflns_Friedel_coverage 0.522
_reflns_Friedel_fraction_full 0.603
_reflns_Friedel_fraction_max 0.549
_reflns_number_gt 2965
_reflns_number_total 3355
_reflns_threshold_expression 'I > 2\s(I)'
_cod_data_source_file ja9b12034_si_003.cif
_cod_data_source_block 3
_cod_depositor_comments 'Adding full bibliography for 4133749--4133753.cif.'
_cod_original_sg_symbol_H-M 'P 21'
_cod_database_code 4133752
_shelx_shelxl_version_number 2014/7
_shelx_space_group_comment
;
The symmetry employed for this shelxl refinement is uniquely defined
by the following loop, which should always be used as a source of
symmetry information in preference to the above space-group names.
They are only intended as comments.
;

loop_
_space_group_symop_operation_xyz
'x, y, z'
'-x, y+1/2, -z'

loop_
_atom_site_label
_atom_site_type_symbol
_atom_site_fract_x
_atom_site_fract_y
_atom_site_fract_z
_atom_site_U_iso_or_equiv
_atom_site_adp_type
_atom_site_occupancy
_atom_site_site_symmetry_order
_atom_site_calc_flag
_atom_site_refinement_flags_posn
_atom_site_refinement_flags_adp
O1 O 0.7909(3) 0.44863(7) 0.19139(19) 0.0341(4) Uani 1 1 d . .
H1 H 0.8051 0.4321 0.0974 0.051 Uiso 1 1 calc R U
O2 O 0.2375(3) 0.49207(8) 0.3834(2) 0.0392(4) Uani 1 1 d . .
H2 H 0.0961 0.4862 0.3395 0.059 Uiso 1 1 calc R U
O3 O 0.8937(3) 0.39469(7) 0.89607(19) 0.0331(4) Uani 1 1 d . .
C1 C 0.7208(4) 0.32505(10) 0.4973(3) 0.0289(5) Uani 1 1 d . .
C2 C 0.6806(4) 0.31895(11) 0.2806(3) 0.0355(5) Uani 1 1 d . .
H2A H 0.8303 0.3226 0.2648 0.043 Uiso 1 1 calc R U
H2B H 0.6213 0.2786 0.2389 0.043 Uiso 1 1 calc R U
C3 C 0.5117(4) 0.36513(11) 0.1468(3) 0.0354(5) Uani 1 1 d . .
H3A H 0.3553 0.3569 0.1443 0.042 Uiso 1 1 calc R U
H3B H 0.5106 0.3595 0.0170 0.042 Uiso 1 1 calc R U
C4 C 0.5723(4) 0.43155(10) 0.2057(3) 0.0297(5) Uani 1 1 d . .
H4 H 0.4481 0.4580 0.1235 0.036 Uiso 1 1 calc R U
C5 C 0.5981(3) 0.44009(9) 0.4172(3) 0.0256(4) Uani 1 1 d . .
C6 C 0.7727(3) 0.39247(9) 0.5418(3) 0.0241(4) Uani 1 1 d . .
H6 H 0.9110 0.3991 0.5076 0.029 Uiso 1 1 calc R U
C7 C 0.9373(4) 0.28840(11) 0.6131(3) 0.0389(6) Uani 1 1 d . .
H7A H 1.0725 0.3057 0.5966 0.058 Uiso 1 1 calc R U
H7B H 0.9184 0.2473 0.5681 0.058 Uiso 1 1 calc R U
H7C H 0.9567 0.2892 0.7471 0.058 Uiso 1 1 calc R U
C8 C 0.5135(4) 0.29998(11) 0.5440(3) 0.0405(6) Uani 1 1 d . .
H8A H 0.5273 0.3123 0.6715 0.061 Uiso 1 1 calc R U
H8B H 0.5134 0.2566 0.5372 0.061 Uiso 1 1 calc R U
H8C H 0.3703 0.3154 0.4524 0.061 Uiso 1 1 calc R U
C9 C 0.3555(4) 0.43608(10) 0.4381(3) 0.0308(5) Uani 1 1 d . .
H9A H 0.2642 0.4039 0.3567 0.037 Uiso 1 1 calc R U
H9B H 0.3751 0.4269 0.5707 0.037 Uiso 1 1 calc R U
C10 C 0.7119(3) 0.49768(10) 0.5192(3) 0.0245(4) Uani 1 1 d . .
C11 C 0.8357(3) 0.48656(9) 0.7057(3) 0.0247(4) Uani 1 1 d . .
C12 C 0.8428(3) 0.42087(10) 0.7402(3) 0.0259(4) Uani 1 1 d . .
C13 C 0.9465(4) 0.53395(9) 0.8559(3) 0.0303(5) Uani 1 1 d . .
H13A H 1.1143 0.5334 0.8874 0.036 Uiso 1 1 calc R U
H13B H 0.9163 0.5243 0.9722 0.036 Uiso 1 1 calc R U
C14 C 0.8527(4) 0.59799(9) 0.7869(3) 0.0268(4) Uani 1 1 d . .
C15 C 0.8463(4) 0.60495(10) 0.5781(3) 0.0311(5) Uani 1 1 d . .
H15A H 0.7964 0.6457 0.5340 0.037 Uiso 1 1 calc R U
H15B H 1.0031 0.5997 0.5777 0.037 Uiso 1 1 calc R U
C16 C 0.6829(4) 0.55970(10) 0.4361(3) 0.0309(5) Uani 1 1 d . .
H16A H 0.5222 0.5726 0.4043 0.037 Uiso 1 1 calc R U
H16B H 0.7162 0.5592 0.3180 0.037 Uiso 1 1 calc R U
C17 C 0.6058(4) 0.60422(12) 0.7908(3) 0.0384(5) Uani 1 1 d . .
H17A H 0.5394 0.6420 0.7328 0.058 Uiso 1 1 calc R U
H17B H 0.6127 0.6032 0.9219 0.058 Uiso 1 1 calc R U
H17C H 0.5106 0.5714 0.7201 0.058 Uiso 1 1 calc R U
C18 C 1.0212(4) 0.64538(10) 0.9192(3) 0.0353(5) Uani 1 1 d . .
H18 H 1.1708 0.6409 0.9008 0.042 Uiso 1 1 calc R U
C19 C 1.0702(5) 0.63576(11) 1.1341(3) 0.0464(6) Uani 1 1 d . .
H19A H 0.9295 0.6424 1.1598 0.070 Uiso 1 1 calc R U
H19B H 1.1879 0.6638 1.2080 0.070 Uiso 1 1 calc R U
H19C H 1.1238 0.5951 1.1691 0.070 Uiso 1 1 calc R U
C20 C 0.9428(6) 0.71101(11) 0.8686(4) 0.0503(7) Uani 1 1 d . .
H20A H 0.9091 0.7177 0.7336 0.075 Uiso 1 1 calc R U
H20B H 1.0651 0.7379 0.9425 0.075 Uiso 1 1 calc R U
H20C H 0.8050 0.7186 0.8979 0.075 Uiso 1 1 calc R U

loop_
_atom_site_aniso_label
_atom_site_aniso_U_11
_atom_site_aniso_U_22
_atom_site_aniso_U_33
_atom_site_aniso_U_23
_atom_site_aniso_U_13
_atom_site_aniso_U_12
O1 0.0342(8) 0.0482(10) 0.0241(7) -0.0066(7) 0.0153(6) -0.0111(7)
O2 0.0235(8) 0.0371(9) 0.0533(10) 0.0002(8) 0.0093(8) 0.0027(7)
O3 0.0445(9) 0.0322(8) 0.0254(7) 0.0053(6) 0.0159(7) 0.0062(7)
C1 0.0309(12) 0.0274(11) 0.0340(11) -0.0019(9) 0.0184(10) -0.0021(9)
C2 0.0377(14) 0.0361(13) 0.0366(12) -0.0114(10) 0.0181(11) -0.0078(11)
C3 0.0338(12) 0.0449(14) 0.0282(10) -0.0086(9) 0.0119(9) -0.0095(11)
C4 0.0241(10) 0.0397(13) 0.0236(9) -0.0031(9) 0.0067(8) -0.0041(10)
C5 0.0230(10) 0.0304(11) 0.0243(9) -0.0013(8) 0.0097(8) -0.0025(9)
C6 0.0226(10) 0.0287(11) 0.0249(9) -0.0013(8) 0.0131(8) -0.0028(9)
C7 0.0450(15) 0.0336(13) 0.0455(13) 0.0046(10) 0.0253(12) 0.0057(11)
C8 0.0431(14) 0.0368(13) 0.0506(14) -0.0052(11) 0.0278(12) -0.0117(11)
C9 0.0237(11) 0.0339(12) 0.0357(11) 0.0009(9) 0.0118(9) -0.0006(9)
C10 0.0216(10) 0.0312(11) 0.0229(9) 0.0001(8) 0.0107(8) -0.0005(9)
C11 0.0276(11) 0.0259(11) 0.0221(9) 0.0014(8) 0.0108(9) 0.0008(9)
C12 0.0238(10) 0.0306(11) 0.0258(9) 0.0006(8) 0.0117(8) 0.0017(9)
C13 0.0359(12) 0.0280(12) 0.0250(10) 0.0003(8) 0.0083(10) 0.0003(10)
C14 0.0281(11) 0.0268(11) 0.0265(10) 0.0014(8) 0.0109(9) 0.0009(9)
C15 0.0345(13) 0.0282(11) 0.0311(10) 0.0054(9) 0.0124(10) -0.0012(10)
C16 0.0328(12) 0.0330(12) 0.0253(10) 0.0060(9) 0.0083(9) 0.0002(10)
C17 0.0350(13) 0.0398(13) 0.0442(13) 0.0004(11) 0.0187(11) -0.0003(11)
C18 0.0387(13) 0.0281(12) 0.0419(13) -0.0044(10) 0.0180(11) -0.0036(10)
C19 0.0628(17) 0.0297(13) 0.0356(13) -0.0038(10) 0.0040(12) 0.0003(13)
C20 0.076(2) 0.0299(13) 0.0421(14) 0.0010(11) 0.0174(14) -0.0099(13)

loop_
_atom_type_symbol
_atom_type_description
_atom_type_scat_dispersion_real
_atom_type_scat_dispersion_imag
_atom_type_scat_source
C C 0.0033 0.0016 'International Tables Vol C Tables 4.2.6.8 and 6.1.1.4'
H H 0.0000 0.0000 'International Tables Vol C Tables 4.2.6.8 and 6.1.1.4'
O O 0.0106 0.0060 'International Tables Vol C Tables 4.2.6.8 and 6.1.1.4'

loop_
_geom_angle_atom_site_label_1
_geom_angle_atom_site_label_2
_geom_angle_atom_site_label_3
_geom_angle
C4 O1 H1 109.5
C9 O2 H2 109.5
C7 C1 C6 108.76(18)
C7 C1 C8 107.69(19)
C6 C1 C8 115.22(16)
C7 C1 C2 108.76(16)
C6 C1 C2 104.63(16)
C8 C1 C2 111.61(19)
C3 C2 C1 115.76(17)
C3 C2 H2A 108.3
C1 C2 H2A 108.3
C3 C2 H2B 108.3
C1 C2 H2B 108.3
H2A C2 H2B 107.4
C2 C3 C4 114.29(18)
C2 C3 H3A 108.7
C4 C3 H3A 108.7
C2 C3 H3B 108.7
C4 C3 H3B 108.7
H3A C3 H3B 107.6
O1 C4 C5 106.75(15)
O1 C4 C3 111.53(17)
C5 C4 C3 109.54(17)
O1 C4 H4 109.7
C5 C4 H4 109.7
C3 C4 H4 109.7
C10 C5 C4 118.36(16)
C10 C5 C6 100.13(15)
C4 C5 C6 108.89(15)
C10 C5 C9 106.47(15)
C4 C5 C9 110.18(16)
C6 C5 C9 112.54(15)
C12 C6 C1 125.19(16)
C12 C6 C5 101.18(15)
C1 C6 C5 119.02(16)
C12 C6 H6 102.8
C1 C6 H6 102.8
C5 C6 H6 102.8
C1 C7 H7A 109.5
C1 C7 H7B 109.5
H7A C7 H7B 109.5
C1 C7 H7C 109.5
H7A C7 H7C 109.5
H7B C7 H7C 109.5
C1 C8 H8A 109.5
C1 C8 H8B 109.5
H8A C8 H8B 109.5
C1 C8 H8C 109.5
H8A C8 H8C 109.5
H8B C8 H8C 109.5
O2 C9 C5 109.30(16)
O2 C9 H9A 109.8
C5 C9 H9A 109.8
O2 C9 H9B 109.8
C5 C9 H9B 109.8
H9A C9 H9B 108.3
C11 C10 C16 122.45(19)
C11 C10 C5 110.52(18)
C16 C10 C5 126.89(17)
C10 C11 C12 109.32(18)
C10 C11 C13 125.20(19)
C12 C11 C13 125.48(17)
O3 C12 C11 127.54(18)
O3 C12 C6 127.47(19)
C11 C12 C6 104.99(16)
C11 C13 C14 112.12(17)
C11 C13 H13A 109.2
C14 C13 H13A 109.2
C11 C13 H13B 109.2
C14 C13 H13B 109.2
H13A C13 H13B 107.9
C17 C14 C13 109.25(17)
C17 C14 C15 109.94(16)
C13 C14 C15 107.24(16)
C17 C14 C18 111.50(17)
C13 C14 C18 108.92(17)
C15 C14 C18 109.88(16)
C16 C15 C14 113.57(16)
C16 C15 H15A 108.9
C14 C15 H15A 108.9
C16 C15 H15B 108.9
C14 C15 H15B 108.9
H15A C15 H15B 107.7
C10 C16 C15 111.28(17)
C10 C16 H16A 109.4
C15 C16 H16A 109.4
C10 C16 H16B 109.4
C15 C16 H16B 109.4
H16A C16 H16B 108.0
C14 C17 H17A 109.5
C14 C17 H17B 109.5
H17A C17 H17B 109.5
C14 C17 H17C 109.5
H17A C17 H17C 109.5
H17B C17 H17C 109.5
C19 C18 C20 108.34(19)
C19 C18 C14 113.84(18)
C20 C18 C14 113.9(2)
C19 C18 H18 106.8
C20 C18 H18 106.8
C14 C18 H18 106.8
C18 C19 H19A 109.5
C18 C19 H19B 109.5
H19A C19 H19B 109.5
C18 C19 H19C 109.5
H19A C19 H19C 109.5
H19B C19 H19C 109.5
C18 C20 H20A 109.5
C18 C20 H20B 109.5
H20A C20 H20B 109.5
C18 C20 H20C 109.5
H20A C20 H20C 109.5
H20B C20 H20C 109.5

loop_
_geom_bond_atom_site_label_1
_geom_bond_atom_site_label_2
_geom_bond_distance
O1 C4 1.433(2)
O1 H1 0.8200
O2 C9 1.417(3)
O2 H2 0.8200
O3 C12 1.231(2)
C1 C7 1.530(3)
C1 C6 1.535(3)
C1 C8 1.537(3)
C1 C2 1.545(3)
C2 C3 1.537(3)
C2 H2A 0.9700
C2 H2B 0.9700
C3 C4 1.538(3)
C3 H3A 0.9700
C3 H3B 0.9700
C4 C5 1.534(2)
C4 H4 0.9800
C5 C10 1.517(3)
C5 C6 1.549(3)
C5 C9 1.554(3)
C6 C12 1.515(3)
C6 H6 0.9800
C7 H7A 0.9600
C7 H7B 0.9600
C7 H7C 0.9600
C8 H8A 0.9600
C8 H8B 0.9600
C8 H8C 0.9600
C9 H9A 0.9700
C9 H9B 0.9700
C10 C11 1.342(3)
C10 C16 1.487(3)
C11 C12 1.472(3)
C11 C13 1.503(3)
C13 C14 1.544(3)
C13 H13A 0.9700
C13 H13B 0.9700
C14 C17 1.531(3)
C14 C15 1.546(3)
C14 C18 1.550(3)
C15 C16 1.536(3)
C15 H15A 0.9700
C15 H15B 0.9700
C16 H16A 0.9700
C16 H16B 0.9700
C17 H17A 0.9600
C17 H17B 0.9600
C17 H17C 0.9600
C18 C19 1.530(3)
C18 C20 1.532(3)
C18 H18 0.9800
C19 H19A 0.9600
C19 H19B 0.9600
C19 H19C 0.9600
C20 H20A 0.9600
C20 H20B 0.9600
C20 H20C 0.9600

loop_
_geom_hbond_atom_site_label_D
_geom_hbond_atom_site_label_H
_geom_hbond_atom_site_label_A
_geom_hbond_distance_DH
_geom_hbond_distance_HA
_geom_hbond_distance_DA
_geom_hbond_angle_DHA
_geom_hbond_site_symmetry_A
O1 H1 O3 0.82 1.95 2.7615(19) 170.6 1_554
O2 H2 O1 0.82 1.98 2.767(2) 160.3 1_455

loop_
_geom_torsion_atom_site_label_1
_geom_torsion_atom_site_label_2
_geom_torsion_atom_site_label_3
_geom_torsion_atom_site_label_4
_geom_torsion
C7 C1 C2 C3 -164.8(2)
C6 C1 C2 C3 -48.7(2)
C8 C1 C2 C3 76.6(2)
C1 C2 C3 C4 53.3(3)
C2 C3 C4 O1 64.9(2)
C2 C3 C4 C5 -53.0(2)
O1 C4 C5 C10 45.0(2)
C3 C4 C5 C10 165.92(18)
O1 C4 C5 C6 -68.31(19)
C3 C4 C5 C6 52.6(2)
O1 C4 C5 C9 167.81(18)
C3 C4 C5 C9 -71.3(2)
C7 C1 C6 C12 -59.0(2)
C8 C1 C6 C12 62.0(3)
C2 C1 C6 C12 -175.04(18)
C7 C1 C6 C5 169.56(15)
C8 C1 C6 C5 -69.5(2)
C2 C1 C6 C5 53.5(2)
C10 C5 C6 C12 35.46(17)
C4 C5 C6 C12 160.29(15)
C9 C5 C6 C12 -77.24(19)
C10 C5 C6 C1 176.85(15)
C4 C5 C6 C1 -58.3(2)
C9 C5 C6 C1 64.1(2)
C10 C5 C9 O2 49.6(2)
C4 C5 C9 O2 -79.9(2)
C6 C5 C9 O2 158.34(16)
C4 C5 C10 C11 -145.70(17)
C6 C5 C10 C11 -27.65(19)
C9 C5 C10 C11 89.7(2)
C4 C5 C10 C16 38.6(3)
C6 C5 C10 C16 156.60(18)
C9 C5 C10 C16 -86.1(2)
C16 C10 C11 C12 -176.72(17)
C5 C10 C11 C12 7.3(2)
C16 C10 C11 C13 4.1(3)
C5 C10 C11 C13 -171.88(18)
C10 C11 C12 O3 -162.71(19)
C13 C11 C12 O3 16.5(3)
C10 C11 C12 C6 17.0(2)
C13 C11 C12 C6 -163.80(18)
C1 C6 C12 O3 8.7(3)
C5 C6 C12 O3 146.76(19)
C1 C6 C12 C11 -171.07(17)
C5 C6 C12 C11 -32.96(19)
C10 C11 C13 C14 14.5(3)
C12 C11 C13 C14 -164.54(17)
C11 C13 C14 C17 74.5(2)
C11 C13 C14 C15 -44.7(2)
C11 C13 C14 C18 -163.53(17)
C17 C14 C15 C16 -56.8(2)
C13 C14 C15 C16 61.8(2)
C18 C14 C15 C16 -179.93(18)
C11 C10 C16 C15 10.6(3)
C5 C10 C16 C15 -174.08(17)
C14 C15 C16 C10 -44.4(2)
C17 C14 C18 C19 67.2(2)
C13 C14 C18 C19 -53.5(2)
C15 C14 C18 C19 -170.67(18)
C17 C14 C18 C20 -57.7(2)
C13 C14 C18 C20 -178.35(19)
C15 C14 C18 C20 64.5(2)
